data_1522363
loop_
_publ_author_name
'Lemaire, R.'
'Paccard, D.'

_publ_section_title
;
 Structures cristallographique de composes intermetalliques T3 Ni, T
 designant un metal de terres rares ou l'yttrium
;
_journal_name_full
;
Bulletin de la Societe Francaise de Mineralogie et de Cristallographie 
(72,1949-100,1977)
;
_journal_page_first 311
_journal_page_last 315
_journal_volume 90
_journal_year 1967
_chemical_formula_sum 'Gd3 Ni'
_space_group_IT_number 62
_symmetry_space_group_name_Hall '-P 2ac 2n'
_symmetry_space_group_name_H-M 'P n m a'
_cell_angle_alpha 90
_cell_angle_beta 90
_cell_angle_gamma 90
_cell_formula_units_Z 4
_cell_length_a 6.95
_cell_length_b 9.68
_cell_length_c 6.36
_cell_volume 427.875
_citation_journal_id_ASTM BUFCAE
_cod_data_source_file Lemaire_BUFCAE_1967_459.cif
_cod_data_source_block Gd3Ni1
_cod_original_cell_volume 427.8754
_cod_original_formula_sum 'Gd3 Ni1'
_cod_database_code 1522363

loop_
_symmetry_equiv_pos_as_xyz
x,y,z
-x+1/2,-y,z+1/2
x+1/2,-y+1/2,-z+1/2
-x,y+1/2,-z
-x,-y,-z
x-1/2,y,-z-1/2
-x-1/2,y-1/2,z-1/2
x,-y-1/2,z

loop_
_atom_site_label
_atom_site_type_symbol
_atom_site_fract_x
_atom_site_fract_y
_atom_site_fract_z
_atom_site_occupancy
_atom_site_U_iso_or_equiv
Gd2 Gd 0.18 0.064 0.68 1 0.0
Ni1 Ni 0.391 0.25 0.936 1 0.0
Gd1 Gd 0.033 0.25 0.135 1 0.0
